data_4303818
loop_
_publ_author_name
'Ning Wang'
'Mei Wang'
'Jihong Liu'
'Kun Jin'
'Lin Chen'
'Licheng Sun'

_publ_section_title
;
Preparation, Facile Deprotonation, and Rapid H/D Exchange of the \m-Hydride
Diiron Model Complexes of the [FeFe]-Hydrogenase Containing a Pendant Amine
in a Chelating Diphosphine Ligand
;
_journal_name_full 'Inorganic Chemistry'
_journal_page_first 11551
_journal_page_last 11558
_journal_paper_doi 10.1021/ic901154m
_journal_volume 48
_journal_year 2009
_chemical_formula_sum 'C47 H47 Cl4 Fe4 N O10 P2 S4'
_chemical_formula_weight 1341.24
_chemical_name_systematic
;
 ?
;
_space_group_IT_number 15
_symmetry_cell_setting monoclinic
_symmetry_space_group_name_Hall '-C 2yc'
_symmetry_space_group_name_H-M 'C 1 2/c 1'
_atom_sites_solution_hydrogens geom
_atom_sites_solution_primary direct
_atom_sites_solution_secondary difmap
_audit_creation_method SHELXL-97
_cell_angle_alpha 90.00
_cell_angle_beta 126.833(2)
_cell_angle_gamma 90.00
_cell_formula_units_Z 4
_cell_length_a 30.8118(9)
_cell_length_b 10.2078(4)
_cell_length_c 22.6200(7)
_cell_measurement_reflns_used 2166
_cell_measurement_temperature 298(2)
_cell_measurement_theta_max 25.00
_cell_measurement_theta_min 2.16
_cell_volume 5694.3(4)
_computing_cell_refinement 'Siemens SMART & SAINT'
_computing_data_collection 'Siemens SMART'
_computing_data_reduction 'Siemens XPREP'
_computing_molecular_graphics 'Bruker SHELXTL'
_computing_publication_material 'Bruker SHELXTL'
_computing_structure_refinement 'Siemens SHELXTL'
_computing_structure_solution 'Siemens SHELXTL'
_diffrn_ambient_temperature 298(2)
_diffrn_measured_fraction_theta_full 0.992
_diffrn_measured_fraction_theta_max 0.992
_diffrn_measurement_device_type 'CCD area detector'
_diffrn_measurement_method 'phi and omega scans'
_diffrn_radiation_monochromator graphite
_diffrn_radiation_source 'fine-focus sealed tube'
_diffrn_radiation_type MoK\a
_diffrn_radiation_wavelength 0.71073
_diffrn_reflns_av_R_equivalents 0.0596
_diffrn_reflns_av_sigmaI/netI 0.0602
_diffrn_reflns_limit_h_max 36
_diffrn_reflns_limit_h_min -35
_diffrn_reflns_limit_k_max 9
_diffrn_reflns_limit_k_min -12
_diffrn_reflns_limit_l_max 26
_diffrn_reflns_limit_l_min -26
_diffrn_reflns_number 17268
_diffrn_reflns_theta_full 25.00
_diffrn_reflns_theta_max 25.00
_diffrn_reflns_theta_min 2.16
_diffrn_standards_decay_% 0
_diffrn_standards_interval_count 0
_diffrn_standards_interval_time .
_diffrn_standards_number 0
_exptl_absorpt_coefficient_mu 1.442
_exptl_absorpt_correction_T_max .853
_exptl_absorpt_correction_T_min .743
_exptl_absorpt_correction_type empirical
_exptl_absorpt_process_details 'SADABS (Sheldrick, 1996)'
_exptl_crystal_colour red
_exptl_crystal_density_diffrn 1.565
_exptl_crystal_density_meas ?
_exptl_crystal_density_method 'not measured'
_exptl_crystal_description needle
_exptl_crystal_F_000 2728
_exptl_crystal_size_max .22
_exptl_crystal_size_mid .17
_exptl_crystal_size_min .11
_refine_diff_density_max 1.049
_refine_diff_density_min -0.873
_refine_diff_density_rms 0.097
_refine_ls_extinction_method none
_refine_ls_goodness_of_fit_ref 1.000
_refine_ls_hydrogen_treatment constr
_refine_ls_matrix_type full
_refine_ls_number_parameters 335
_refine_ls_number_reflns 4982
_refine_ls_number_restraints 15
_refine_ls_restrained_S_all 1.022
_refine_ls_R_factor_gt 0.0598
_refine_ls_shift/su_max 0.001
_refine_ls_shift/su_mean 0.000
_refine_ls_structure_factor_coef Fsqd
_refine_ls_weighting_details 'calc w=1/[\s^2^(Fo^2^)+(0.1215P)^2^+0.0120P] where P=(Fo^2^+2Fc^2^)/3'
_refine_ls_weighting_scheme calc
_refine_ls_wR_factor_gt 0.1719
_refine_ls_wR_factor_ref 0.1925
_reflns_number_gt 3242
_reflns_number_total 4982
_reflns_threshold_expression >2sigma(I)
_cod_data_source_file ic901154m_si_004.cif
_cod_data_source_block complex-3
_cod_depositor_comments
;
The following automatic conversions were performed:
'_symmetry_cell_setting' value 'Monoclinic' changed to 'monoclinic'
according to '/home/saulius/struct/CIF-dictionaries/cif_core.dic'
dictionary named 'cif_core.dic' version 2.4.1 from 2010-06-29.

Automatic conversion script
Id: cif_fix_enum 1527 2010-12-29 10:47:43Z saulius 

The following automatic conversions were performed:

'_exptl_crystal_density_meas' value 'none' was changed to '?' - the
value is perceived as not measured.

Automatic conversion script
Id: cif_fix_values 3008 2015-01-20 13:52:24Z robertas 
;
_cod_database_code 4303818
_refine_ls_r_factor_ref 0.0958

loop_
_symmetry_equiv_pos_as_xyz
'x, y, z'
'-x, y, -z+1/2'
'x+1/2, y+1/2, z'
'-x+1/2, y+1/2, -z+1/2'
'-x, -y, -z'
'x, -y, z-1/2'
'-x+1/2, -y+1/2, -z'
'x+1/2, -y+1/2, z-1/2'

loop_
_atom_site_label
_atom_site_type_symbol
_atom_site_fract_x
_atom_site_fract_y
_atom_site_fract_z
_atom_site_U_iso_or_equiv
_atom_site_adp_type
_atom_site_occupancy
_atom_site_symmetry_multiplicity
_atom_site_calc_flag
_atom_site_refinement_flags
_atom_site_disorder_assembly
_atom_site_disorder_group
Fe1 Fe 0.21183(3) 3.72677(8) 0.24473(5) 0.0475(3) Uani 1 1 d . . .
Fe2 Fe 0.13637(3) 3.65131(7) 0.25007(4) 0.0409(3) Uani 1 1 d . . .
Cl1 Cl 0.08410(19) 3.7901(5) -0.0129(2) 0.213(2) Uani 1 1 d D . .
Cl2 Cl -0.03046(19) 3.8429(6) -0.0796(2) 0.209(2) Uani 1 1 d D . .
S1 S 0.19780(7) 3.80704(15) 0.32472(9) 0.0542(4) Uani 1 1 d . . .
S2 S 0.21001(6) 3.53013(14) 0.28786(8) 0.0437(4) Uani 1 1 d . . .
P1 P 0.10418(6) 3.54764(14) 0.30368(8) 0.0395(4) Uani 1 1 d . . .
N1 N 0.0000 3.4422(6) 0.2500 0.0469(16) Uani 1 2 d S . .
C1 C 0.2841(3) 3.7590(6) 0.2979(4) 0.0597(18) Uani 1 1 d . . .
C2 C 0.1795(3) 3.8704(7) 0.1913(4) 0.0645(18) Uani 1 1 d . . .
C3 C 0.2038(3) 3.6463(7) 0.1690(4) 0.0678(19) Uani 1 1 d . . .
C4 C 0.0867(3) 3.7744(7) 0.2070(4) 0.0600(17) Uani 1 1 d . . .
C5 C 0.0996(2) 3.5622(6) 0.1671(3) 0.0500(15) Uani 1 1 d . . .
C6 C 0.2521(3) 3.7536(7) 0.4171(3) 0.0668(19) Uani 1 1 d . . .
H6A H 0.2864 3.7714 0.4257 0.080 Uiso 1 1 calc R . .
H6B H 0.2510 3.8055 0.4521 0.080 Uiso 1 1 calc R . .
C7 C 0.2506(3) 3.6113(6) 0.4325(3) 0.0613(17) Uani 1 1 d . . .
H7A H 0.2157 3.5922 0.4218 0.074 Uiso 1 1 calc R . .
H7B H 0.2782 3.5951 0.4847 0.074 Uiso 1 1 calc R . .
C8 C 0.2595(3) 3.5184(6) 0.3885(3) 0.0570(16) Uani 1 1 d . . .
H8A H 0.2591 3.4295 0.4032 0.068 Uiso 1 1 calc R . .
H8B H 0.2953 3.5345 0.4015 0.068 Uiso 1 1 calc R . .
C9 C 0.0298(2) 3.5117(6) 0.2310(3) 0.0486(14) Uani 1 1 d . . .
H9A H 0.0117 3.5949 0.2102 0.058 Uiso 1 1 calc R . .
H9B H 0.0267 3.4632 0.1918 0.058 Uiso 1 1 calc R . .
C10 C 0.1025(2) 3.6301(6) 0.3741(3) 0.0442(13) Uani 1 1 d . . .
C11 C 0.1092(3) 3.7663(6) 0.3805(3) 0.0557(16) Uani 1 1 d . . .
H11A H 0.1183 3.8098 0.3532 0.067 Uiso 1 1 calc R . .
C12 C 0.1026(3) 3.8377(8) 0.4266(4) 0.074(2) Uani 1 1 d . . .
H12A H 0.1056 3.9286 0.4290 0.088 Uiso 1 1 calc R . .
C13 C 0.0912(3) 3.7691(10) 0.4697(4) 0.083(2) Uani 1 1 d . . .
H13A H 0.0879 3.8150 0.5023 0.099 Uiso 1 1 calc R . .
C14 C 0.0849(3) 3.6360(9) 0.4646(4) 0.073(2) Uani 1 1 d . . .
H14A H 0.0772 3.5921 0.4933 0.088 Uiso 1 1 calc R . .
C15 C 0.0902(2) 3.5670(7) 0.4164(3) 0.0558(16) Uani 1 1 d . . .
H15A H 0.0853 3.4766 0.4124 0.067 Uiso 1 1 calc R . .
C16 C 0.1336(2) 3.3861(5) 0.3399(3) 0.0443(13) Uani 1 1 d . . .
C17 C 0.1618(3) 3.3478(6) 0.4121(4) 0.0577(16) Uani 1 1 d . . .
H17A H 0.1670 3.4072 0.4470 0.069 Uiso 1 1 calc R . .
C18 C 0.1827(3) 3.2218(8) 0.4343(5) 0.081(2) Uani 1 1 d . . .
H18A H 0.2009 3.1965 0.4833 0.097 Uiso 1 1 calc R . .
C19 C 0.1764(4) 3.1350(8) 0.3833(6) 0.091(3) Uani 1 1 d . . .
H19A H 0.1904 3.0507 0.3979 0.109 Uiso 1 1 calc R . .
C20 C 0.1499(3) 3.1716(7) 0.3123(5) 0.077(2) Uani 1 1 d . . .
H20A H 0.1459 3.1125 0.2780 0.092 Uiso 1 1 calc R . .
C21 C 0.1288(3) 3.2966(6) 0.2902(4) 0.0585(16) Uani 1 1 d . . .
H21A H 0.1109 3.3209 0.2411 0.070 Uiso 1 1 calc R . .
C22 C 0.0064(5) 3.3179(12) 0.2741(6) 0.056(3) Uani 0.50 1 d PDU . .
H22B H -0.0112 3.3313 0.2970 0.067 Uiso 0.50 1 d PR . .
H22A H 0.0441 3.3297 0.3142 0.067 Uiso 0.50 1 d PR . .
C23 C 0.0088(7) 3.1858(13) 0.2821(8) 0.081(4) Uani 0.50 1 d PDU . .
H23A H 0.0459 3.1726 0.3238 0.097 Uiso 0.50 1 d PR . .
H23B H -0.0113 3.1735 0.3016 0.097 Uiso 0.50 1 d PR . .
C24 C 0.0000 3.0670(10) 0.2500 0.105(4) Uani 1 2 d SU . .
H24A H 0.0091 2.9953 0.2830 0.157 Uiso 0.50 1 d PR . .
H24B H -0.0378 3.0627 0.2091 0.157 Uiso 0.50 1 d PR . .
H24C H 0.0214 3.0618 0.2321 0.157 Uiso 0.50 1 d PR . .
C30 C 0.0306(5) 3.789(3) -0.0069(8) 0.40(2) Uani 1 1 d D . .
H50A H 0.0261 3.6994 0.0032 0.483 Uiso 1 1 calc R . .
H50B H 0.0412 3.8409 0.0357 0.483 Uiso 1 1 calc R . .
O1 O 0.3296(2) 3.7768(5) 0.3339(3) 0.0813(16) Uani 1 1 d . . .
O2 O 0.1570(2) 3.9650(5) 0.1590(3) 0.0924(18) Uani 1 1 d . . .
O3 O 0.1982(3) 3.5962(6) 0.1193(3) 0.1029(19) Uani 1 1 d . . .
O4 O 0.0544(3) 3.8539(5) 0.1772(4) 0.0991(19) Uani 1 1 d . . .
O5 O 0.0761(2) 3.5086(5) 0.1116(3) 0.0837(15) Uani 1 1 d . . .

loop_
_atom_site_aniso_label
_atom_site_aniso_U_11
_atom_site_aniso_U_22
_atom_site_aniso_U_33
_atom_site_aniso_U_23
_atom_site_aniso_U_13
_atom_site_aniso_U_12
Fe1 0.0503(6) 0.0520(5) 0.0563(5) 0.0028(4) 0.0406(5) -0.0009(4)
Fe2 0.0415(5) 0.0454(5) 0.0461(5) 0.0030(3) 0.0317(4) 0.0031(4)
Cl1 0.178(4) 0.282(5) 0.129(3) -0.019(3) 0.066(3) 0.084(4)
Cl2 0.180(4) 0.311(6) 0.153(3) -0.020(4) 0.109(3) 0.005(4)
S1 0.0624(11) 0.0502(9) 0.0685(10) -0.0092(8) 0.0490(9) -0.0045(8)
S2 0.0464(9) 0.0462(8) 0.0496(8) 0.0009(6) 0.0347(7) 0.0034(7)
P1 0.0381(8) 0.0461(8) 0.0429(8) 0.0015(6) 0.0288(7) 0.0024(6)
N1 0.058(5) 0.034(4) 0.063(4) 0.000 0.044(4) 0.000
C1 0.069(5) 0.058(4) 0.079(5) 0.023(3) 0.059(5) 0.016(4)
C2 0.061(5) 0.079(5) 0.075(5) 0.006(4) 0.052(4) -0.007(4)
C3 0.083(5) 0.071(4) 0.076(5) 0.001(4) 0.062(5) 0.003(4)
C4 0.061(5) 0.062(4) 0.068(4) 0.011(3) 0.045(4) 0.009(4)
C5 0.050(4) 0.058(4) 0.047(3) 0.004(3) 0.032(3) -0.003(3)
C6 0.066(5) 0.085(5) 0.048(4) -0.020(3) 0.033(4) -0.017(4)
C7 0.059(4) 0.082(5) 0.049(3) -0.004(3) 0.035(3) -0.010(4)
C8 0.052(4) 0.068(4) 0.050(3) 0.010(3) 0.030(3) 0.009(3)
C9 0.039(3) 0.064(4) 0.044(3) 0.002(3) 0.026(3) -0.004(3)
C10 0.036(3) 0.060(4) 0.041(3) -0.007(3) 0.025(3) 0.000(3)
C11 0.056(4) 0.064(4) 0.053(4) -0.003(3) 0.037(3) 0.004(3)
C12 0.071(5) 0.083(5) 0.072(5) -0.018(4) 0.046(4) 0.007(4)
C13 0.077(6) 0.125(7) 0.065(5) -0.017(5) 0.052(5) 0.007(5)
C14 0.068(5) 0.117(7) 0.055(4) -0.009(4) 0.048(4) -0.006(4)
C15 0.052(4) 0.074(4) 0.047(3) -0.002(3) 0.032(3) 0.001(3)
C16 0.035(3) 0.050(3) 0.054(3) 0.008(3) 0.029(3) 0.002(3)
C17 0.055(4) 0.054(4) 0.066(4) 0.007(3) 0.038(4) 0.000(3)
C18 0.077(6) 0.080(5) 0.077(5) 0.025(4) 0.041(5) 0.006(4)
C19 0.113(7) 0.060(5) 0.119(7) 0.028(5) 0.079(7) 0.024(5)
C20 0.089(6) 0.054(4) 0.103(6) 0.004(4) 0.066(5) 0.010(4)
C21 0.065(5) 0.054(4) 0.070(4) 0.006(3) 0.048(4) 0.007(3)
C22 0.045(7) 0.095(9) 0.047(7) -0.004(6) 0.039(7) -0.005(7)
C23 0.063(8) 0.112(9) 0.072(8) 0.003(7) 0.043(8) -0.011(8)
C24 0.137(10) 0.038(5) 0.117(9) 0.000 0.064(8) 0.000
C30 0.51(4) 0.60(5) 0.28(2) 0.30(3) 0.34(3) 0.42(4)
O1 0.046(3) 0.097(4) 0.090(4) 0.016(3) 0.035(3) -0.008(3)
O2 0.089(4) 0.077(4) 0.126(5) 0.046(4) 0.072(4) 0.022(3)
O3 0.133(5) 0.122(5) 0.085(4) -0.011(4) 0.082(4) 0.006(4)
O4 0.098(5) 0.081(4) 0.126(5) 0.036(4) 0.071(4) 0.044(3)
O5 0.086(4) 0.106(4) 0.052(3) -0.013(3) 0.037(3) -0.014(3)

loop_
_atom_type_symbol
_atom_type_description
_atom_type_scat_dispersion_real
_atom_type_scat_dispersion_imag
_atom_type_scat_source
C C 0.0033 0.0016 'International Tables Vol C Tables 4.2.6.8 and 6.1.1.4'
H H 0.0000 0.0000 'International Tables Vol C Tables 4.2.6.8 and 6.1.1.4'
N N 0.0061 0.0033 'International Tables Vol C Tables 4.2.6.8 and 6.1.1.4'
O O 0.0106 0.0060 'International Tables Vol C Tables 4.2.6.8 and 6.1.1.4'
P P 0.1023 0.0942 'International Tables Vol C Tables 4.2.6.8 and 6.1.1.4'
S S 0.1246 0.1234 'International Tables Vol C Tables 4.2.6.8 and 6.1.1.4'
Fe Fe 0.3463 0.8444 'International Tables Vol C Tables 4.2.6.8 and 6.1.1.4'
Cl Cl 0.1484 0.1585 'International Tables Vol C Tables 4.2.6.8 and 6.1.1.4'

loop_
_geom_angle_atom_site_label_1
_geom_angle_atom_site_label_2
_geom_angle_atom_site_label_3
_geom_angle
_geom_angle_site_symmetry_1
_geom_angle_site_symmetry_3
_geom_angle_publ_flag
C2 Fe1 C3 91.6(3) . . ?
C2 Fe1 C1 105.3(3) . . ?
C3 Fe1 C1 97.4(3) . . ?
C2 Fe1 S2 152.0(2) . . ?
C3 Fe1 S2 88.9(2) . . ?
C1 Fe1 S2 102.37(19) . . ?
C2 Fe1 S1 87.0(2) . . ?
C3 Fe1 S1 163.6(2) . . ?
C1 Fe1 S1 98.7(2) . . ?
S2 Fe1 S1 84.79(6) . . ?
C2 Fe1 Fe2 97.4(2) . . ?
C3 Fe1 Fe2 107.8(2) . . ?
C1 Fe1 Fe2 145.4(2) . . ?
S2 Fe1 Fe2 56.10(4) . . ?
S1 Fe1 Fe2 56.33(5) . . ?
C5 Fe2 C4 89.3(3) . . ?
C5 Fe2 P1 97.04(19) . . ?
C4 Fe2 P1 96.7(2) . . ?
C5 Fe2 S2 88.8(2) . . ?
C4 Fe2 S2 161.3(2) . . ?
P1 Fe2 S2 101.95(6) . . ?
C5 Fe2 S1 151.1(2) . . ?
C4 Fe2 S1 88.4(2) . . ?
P1 Fe2 S1 111.80(6) . . ?
S2 Fe2 S1 84.32(6) . . ?
C5 Fe2 Fe1 97.45(19) . . ?
C4 Fe2 Fe1 106.1(2) . . ?
P1 Fe2 Fe1 153.02(6) . . ?
S2 Fe2 Fe1 55.82(4) . . ?
S1 Fe2 Fe1 55.84(5) . . ?
C6 S1 Fe1 109.2(2) . . ?
C6 S1 Fe2 115.5(2) . . ?
Fe1 S1 Fe2 67.83(5) . . ?
C8 S2 Fe1 112.3(2) . . ?
C8 S2 Fe2 113.9(2) . . ?
Fe1 S2 Fe2 68.08(5) . . ?
C16 P1 C10 106.9(3) . . ?
C16 P1 C9 103.5(3) . . ?
C10 P1 C9 101.2(3) . . ?
C16 P1 Fe2 114.06(18) . . ?
C10 P1 Fe2 120.5(2) . . ?
C9 P1 Fe2 108.71(18) . . ?
C22 N1 C9 129.0(6) 2 2 ?
C22 N1 C9 108.3(6) . 2 ?
C22 N1 C9 108.3(6) 2 . ?
C22 N1 C9 129.0(6) . . ?
C9 N1 C9 119.9(7) 2 . ?
O1 C1 Fe1 176.9(6) . . ?
O2 C2 Fe1 175.3(6) . . ?
O3 C3 Fe1 178.9(8) . . ?
O4 C4 Fe2 178.0(6) . . ?
O5 C5 Fe2 176.9(6) . . ?
C7 C6 S1 115.1(5) . . ?
C7 C6 H6A 108.5 . . ?
S1 C6 H6A 108.5 . . ?
C7 C6 H6B 108.5 . . ?
S1 C6 H6B 108.5 . . ?
H6A C6 H6B 107.5 . . ?
C6 C7 C8 114.1(5) . . ?
C6 C7 H7A 108.7 . . ?
C8 C7 H7A 108.7 . . ?
C6 C7 H7B 108.7 . . ?
C8 C7 H7B 108.7 . . ?
H7A C7 H7B 107.6 . . ?
C7 C8 S2 115.6(4) . . ?
C7 C8 H8A 108.4 . . ?
S2 C8 H8A 108.4 . . ?
C7 C8 H8B 108.4 . . ?
S2 C8 H8B 108.4 . . ?
H8A C8 H8B 107.4 . . ?
N1 C9 P1 120.2(3) . . ?
N1 C9 H9A 107.3 . . ?
P1 C9 H9A 107.3 . . ?
N1 C9 H9B 107.3 . . ?
P1 C9 H9B 107.3 . . ?
H9A C9 H9B 106.9 . . ?
C15 C10 C11 118.4(5) . . ?
C15 C10 P1 123.4(5) . . ?
C11 C10 P1 117.9(4) . . ?
C12 C11 C10 121.5(6) . . ?
C12 C11 H11A 119.3 . . ?
C10 C11 H11A 119.3 . . ?
C11 C12 C13 118.1(7) . . ?
C11 C12 H12A 121.0 . . ?
C13 C12 H12A 121.0 . . ?
C14 C13 C12 121.2(7) . . ?
C14 C13 H13A 119.4 . . ?
C12 C13 H13A 119.4 . . ?
C13 C14 C15 119.7(7) . . ?
C13 C14 H14A 120.2 . . ?
C15 C14 H14A 120.2 . . ?
C10 C15 C14 121.1(7) . . ?
C10 C15 H15A 119.4 . . ?
C14 C15 H15A 119.4 . . ?
C17 C16 C21 117.6(6) . . ?
C17 C16 P1 125.7(5) . . ?
C21 C16 P1 116.7(4) . . ?
C16 C17 C18 121.3(7) . . ?
C16 C17 H17A 119.4 . . ?
C18 C17 H17A 119.4 . . ?
C19 C18 C17 119.5(7) . . ?
C19 C18 H18A 120.2 . . ?
C17 C18 H18A 120.2 . . ?
C20 C19 C18 120.2(7) . . ?
C20 C19 H19A 119.9 . . ?
C18 C19 H19A 119.9 . . ?
C19 C20 C21 120.3(8) . . ?
C19 C20 H20A 119.9 . . ?
C21 C20 H20A 119.9 . . ?
C20 C21 C16 121.1(7) . . ?
C20 C21 H21A 119.4 . . ?
C16 C21 H21A 119.4 . . ?
C22 C22 N1 70.3(5) 2 . ?
C22 C22 C23 96.3(8) 2 . ?
N1 C22 C23 166.6(11) . . ?
C22 C22 C23 51.8(5) 2 2 ?
N1 C22 C23 122.1(8) . 2 ?
C22 C22 H22B 131.7 2 . ?
N1 C22 H22B 95.2 . . ?
C23 C22 H22B 94.1 . . ?
C23 C22 H22B 121.4 2 . ?
C22 C22 H22A 122.9 2 . ?
N1 C22 H22A 93.7 . . ?
C23 C22 H22A 93.6 . . ?
C23 C22 H22A 115.9 2 . ?
H22B C22 H22A 103.2 . . ?
C23 C23 C24 63.5(6) 2 . ?
C23 C23 C22 83.7(8) 2 . ?
C24 C23 C22 147.2(13) . . ?
C23 C23 C22 51.8(5) 2 2 ?
C24 C23 C22 115.3(10) . 2 ?
C23 C23 H23A 126.2 2 . ?
C24 C23 H23A 98.0 . . ?
C22 C23 H23A 101.9 . . ?
C22 C23 H23A 118.2 2 . ?
C23 C23 H23B 127.3 2 . ?
C24 C23 H23B 98.8 . . ?
C22 C23 H23B 101.2 . . ?
C22 C23 H23B 118.6 2 . ?
H23A C23 H23B 104.4 . . ?
C23 C24 C23 53.0(12) . 2 ?
C23 C24 H24A 113.2 . . ?
C23 C24 H24A 166.2 2 . ?
C23 C24 H24B 107.1 . . ?
C23 C24 H24B 77.7 2 . ?
H24A C24 H24B 109.5 . . ?
C23 C24 H24C 108.0 . . ?
C23 C24 H24C 77.8 2 . ?
H24A C24 H24C 109.5 . . ?
H24B C24 H24C 109.5 . . ?
Cl2 C30 Cl1 118.6(7) . . ?
Cl2 C30 H50A 107.7 . . ?
Cl1 C30 H50A 107.7 . . ?
Cl2 C30 H50B 107.7 . . ?
Cl1 C30 H50B 107.7 . . ?
H50A C30 H50B 107.1 . . ?

loop_
_geom_bond_atom_site_label_1
_geom_bond_atom_site_label_2
_geom_bond_distance
_geom_bond_site_symmetry_2
_geom_bond_publ_flag
Fe1 C2 1.777(8) . ?
Fe1 C3 1.779(7) . ?
Fe1 C1 1.816(8) . ?
Fe1 S2 2.2472(16) . ?
Fe1 S1 2.2518(17) . ?
Fe1 Fe2 2.5202(11) . ?
Fe2 C5 1.756(6) . ?
Fe2 C4 1.756(7) . ?
Fe2 P1 2.2395(16) . ?
Fe2 S2 2.2547(16) . ?
Fe2 S1 2.2647(18) . ?
S1 C6 1.808(7) . ?
S2 C8 1.832(6) . ?
P1 C16 1.823(6) . ?
P1 C10 1.830(5) . ?
P1 C9 1.890(6) . ?
N1 C22 1.349(12) 2 ?
N1 C22 1.349(13) . ?
N1 C9 1.415(6) 2 ?
N1 C9 1.415(6) . ?
C1 O1 1.138(8) . ?
C2 O2 1.158(8) . ?
C3 O3 1.148(8) . ?
C4 O4 1.139(7) . ?
C5 O5 1.145(7) . ?
C6 C7 1.501(9) . ?
C6 H6A 0.9700 . ?
C6 H6B 0.9700 . ?
C7 C8 1.515(8) . ?
C7 H7A 0.9700 . ?
C7 H7B 0.9700 . ?
C8 H8A 0.9700 . ?
C8 H8B 0.9700 . ?
C9 H9A 0.9700 . ?
C9 H9B 0.9700 . ?
C10 C15 1.382(8) . ?
C10 C11 1.401(8) . ?
C11 C12 1.385(9) . ?
C11 H11A 0.9300 . ?
C12 C13 1.404(11) . ?
C12 H12A 0.9300 . ?
C13 C14 1.367(10) . ?
C13 H13A 0.9300 . ?
C14 C15 1.387(9) . ?
C14 H14A 0.9300 . ?
C15 H15A 0.9300 . ?
C16 C17 1.370(8) . ?
C16 C21 1.385(8) . ?
C17 C18 1.391(9) . ?
C17 H17A 0.9300 . ?
C18 C19 1.371(11) . ?
C18 H18A 0.9300 . ?
C19 C20 1.348(11) . ?
C19 H19A 0.9300 . ?
C20 C21 1.383(9) . ?
C20 H20A 0.9300 . ?
C21 H21A 0.9300 . ?
C22 C22 0.91(2) 2 ?
C22 C23 1.356(9) . ?
C22 H22B 0.9599 . ?
C22 H22A 0.9600 . ?
C23 C23 1.21(3) 2 ?
C23 C24 1.355(15) . ?
C23 H23A 0.9600 . ?
C23 H23B 0.9594 . ?
C24 C23 1.355(15) 2 ?
C24 H24A 0.9598 . ?
C24 H24B 0.9599 . ?
C24 H24C 0.9599 . ?
C30 H50A 0.9700 . ?
C30 H50B 0.9700 . ?
